data_4001731
loop_
_publ_author_name
'Kanatzidis, M.G.'
'Liao, J.-H.'

_publ_section_title
;
 Quaternary Rb2Cu2SnS4,A2Cu2Sn2S6 (A=Na,K,Rb,Cs), A2Cu2Sn2Se6 (A=K,Rb),
 K2Au2SnS4 and K2Au2Sn2S6. Syntheses, structures and properties of new
 solid-state chalcogenides based on tetrahedral (SnS4)(4-) units
;
_journal_name_full 'Chemistry of Materials (1,1989-)'
_journal_page_first 1561
_journal_page_last 1569
_journal_volume 5
_journal_year 1993
_chemical_formula_sum 'Au2 K2 S4 Sn'
_chemical_name_systematic 'K2 (Au2 Sn S4)'
_space_group_IT_number 2
_symmetry_space_group_name_Hall '-P 1'
_symmetry_space_group_name_H-M 'P -1'
_cell_angle_alpha 97.82
_cell_angle_beta 111.72
_cell_angle_gamma 72
_cell_formula_units_Z 2
_cell_length_a 8.212
_cell_length_b 9.11
_cell_length_c 7.314
_cell_volume 483.298
_citation_journal_id_ASTM CMATEX
_cod_data_source_file gold_529.cif
_cod_data_source_block Au2K2S4Sn1
_cod_original_cell_volume 483.2978
_cod_original_formula_sum 'Au2 K2 S4 Sn1'
_cod_database_code 4001731

loop_
_symmetry_equiv_pos_as_xyz
x,y,z
-x,-y,-z

loop_
_atom_site_label
_atom_site_type_symbol
_atom_site_fract_x
_atom_site_fract_y
_atom_site_fract_z
_atom_site_occupancy
_atom_site_U_iso_or_equiv
K2 K+1 0.186 0.5796 0.783 1 0.0
Au1 Au+1 0.3306 0.42189 0.2678 1 0.0
S1 S-2 0.5829 0.2189 0.2774 1 0.0
S4 S-2 0.4964 0.7443 0.2133 1 0.0
S2 S-2 0.0852 0.6343 0.24 1 0.0
Sn1 Sn+4 0.7245 0.1941 0.6254 1 0.0
S3 S-2 0.9194 0.9375 0.7084 1 0.0
Au2 Au+1 0.7123 0.8297 0.4683 1 0.0
K1 K+1 0.2549 0.0792 0.9707 1 0.0
